data_2227598
loop_
_publ_author_name
'Arman, Hadi D.'
'Kaulgud, Trupta'
'Tiekink, Edward R. T.'

_publ_section_title
;
 4-Amino-<i>N</i>-(4,6-dimethylpyrimidin-2-yl)benzenesulfonamide--benzoic
 acid (1/1)
;
_journal_coeditor_code HG2707
_journal_issue 9
_journal_name_full 'Acta Crystallographica Section E'
_journal_page_first o2430
_journal_paper_doi 10.1107/S1600536810034094
_journal_volume 66
_journal_year 2010
_chemical_formula_iupac 'C12 H14 N4 O2 S, C7 H6 O2'
_chemical_formula_moiety 'C12 H14 N4 O2 S, C7 H6 O2'
_chemical_formula_sum 'C19 H20 N4 O4 S'
_chemical_formula_weight 400.45
_chemical_name_systematic
;
4-Amino-<i>N</i>-(4,6-dimethylpyrimidin-2-yl)benzenesulfonamide--benzoic acid
(1/1)
;
_space_group_IT_number 61
_symmetry_cell_setting orthorhombic
_symmetry_space_group_name_Hall '-P 2ac 2ab'
_symmetry_space_group_name_H-M 'P b c a'
_atom_sites_solution_hydrogens geom
_atom_sites_solution_primary direct
_atom_sites_solution_secondary difmap
_audit_creation_method SHELXL-97
_cell_angle_alpha 90
_cell_angle_beta 90
_cell_angle_gamma 90
_cell_formula_units_Z 8
_cell_length_a 15.203(6)
_cell_length_b 14.006(5)
_cell_length_c 18.015(7)
_cell_measurement_reflns_used 16577
_cell_measurement_temperature 98(2)
_cell_measurement_theta_max 40.5
_cell_measurement_theta_min 2.3
_cell_volume 3836(3)
_computing_cell_refinement 'CrystalClear (Molecular Structure Corporation & Rigaku, 2005)'
_computing_data_collection 'CrystalClear (Molecular Structure Corporation & Rigaku, 2005)'
_computing_data_reduction 'CrystalClear (Molecular Structure Corporation & Rigaku, 2005)'
_computing_molecular_graphics 'ORTEP-3 (Farrugia, 1997) and DIAMOND (Brandenburg, 2006)'
_computing_publication_material 'publCIF (Westrip, 2010)'
_computing_structure_refinement 'SHELXL97 (Sheldrick, 2008)'
_computing_structure_solution 'SHELXS97 (Sheldrick, 2008)'
_diffrn_ambient_temperature 98(2)
_diffrn_measured_fraction_theta_full 0.998
_diffrn_measured_fraction_theta_max 0.998
_diffrn_measurement_device_type 'Rigaku AFC12\K/SATURN724'
_diffrn_measurement_method \w
_diffrn_radiation_monochromator graphite
_diffrn_radiation_source 'fine-focus sealed tube'
_diffrn_radiation_type MoK\a
_diffrn_radiation_wavelength 0.71069
_diffrn_reflns_av_R_equivalents 0.073
_diffrn_reflns_av_sigmaI/netI 0.054
_diffrn_reflns_limit_h_max 19
_diffrn_reflns_limit_h_min -19
_diffrn_reflns_limit_k_max 18
_diffrn_reflns_limit_k_min -16
_diffrn_reflns_limit_l_max 23
_diffrn_reflns_limit_l_min -23
_diffrn_reflns_number 30274
_diffrn_reflns_theta_full 27.5
_diffrn_reflns_theta_max 27.5
_diffrn_reflns_theta_min 2.3
_diffrn_standards_decay_% '< 1'
_diffrn_standards_interval_count 0
_diffrn_standards_number 0
_exptl_absorpt_coefficient_mu 0.203
_exptl_absorpt_correction_T_max 1
_exptl_absorpt_correction_T_min 0.828
_exptl_absorpt_correction_type multi-scan
_exptl_absorpt_process_details '(ABSCOR; Higashi, 1995)'
_exptl_crystal_colour colourless
_exptl_crystal_density_diffrn 1.387
_exptl_crystal_density_method 'not measured'
_exptl_crystal_description block
_exptl_crystal_F_000 1680
_exptl_crystal_size_max 0.35
_exptl_crystal_size_mid 0.23
_exptl_crystal_size_min 0.10
_refine_diff_density_max 0.41
_refine_diff_density_min -0.55
_refine_ls_extinction_method none
_refine_ls_goodness_of_fit_ref 1.17
_refine_ls_hydrogen_treatment mixed
_refine_ls_matrix_type full
_refine_ls_number_parameters 267
_refine_ls_number_reflns 4404
_refine_ls_number_restraints 5
_refine_ls_restrained_S_all 1.17
_refine_ls_R_factor_all 0.069
_refine_ls_R_factor_gt 0.065
_refine_ls_shift/su_max 0.001
_refine_ls_shift/su_mean 0.000
_refine_ls_structure_factor_coef Fsqd
_refine_ls_weighting_details 'calc w=1/[\s^2^(Fo^2^)+(0.0647P)^2^+3.1388P] where P=(Fo^2^+2Fc^2^)/3'
_refine_ls_weighting_scheme calc
_refine_ls_wR_factor_gt 0.156
_refine_ls_wR_factor_ref 0.159
_reflns_number_gt 4137
_reflns_number_total 4404
_reflns_threshold_expression I>2\s(I)
_cod_data_source_file hg2707.cif
_cod_data_source_block I
_cod_original_cell_volume 3836(2)
_cod_database_code 2227598
_cod_database_fobs_code 2227598

loop_
_symmetry_equiv_pos_as_xyz
'x, y, z'
'x+1/2, -y+1/2, -z'
'-x, y+1/2, -z+1/2'
'-x+1/2, -y, z+1/2'
'-x, -y, -z'
'-x-1/2, y-1/2, z'
'x, -y-1/2, z-1/2'
'x-1/2, y, -z-1/2'

loop_
_atom_site_type_symbol
_atom_site_label
_atom_site_fract_x
_atom_site_fract_y
_atom_site_fract_z
_atom_site_U_iso_or_equiv
_atom_site_adp_type
_atom_site_calc_flag
_atom_site_refinement_flags
_atom_site_occupancy
_atom_site_disorder_assembly
_atom_site_disorder_group
S S1 0.54508(4) 0.60684(4) 0.73129(3) 0.02568(16) Uani d . 1 . .
O O1 0.60107(11) 0.68686(12) 0.74705(9) 0.0323(4) Uani d . 1 . .
O O2 0.45840(11) 0.60392(12) 0.76309(9) 0.0310(4) Uani d . 1 . .
O O3 0.35026(10) 0.58510(12) 0.59738(9) 0.0304(4) Uani d . 1 . .
O O4 0.38399(11) 0.61521(13) 0.47864(9) 0.0334(4) Uani d D 1 . .
H H4O 0.4377(9) 0.615(2) 0.4912(18) 0.050 Uiso d D 1 . .
N N1 0.72042(15) 0.23929(16) 0.79698(14) 0.0402(5) Uani d D 1 . .
H H1N 0.7731(10) 0.2262(19) 0.7781(16) 0.048 Uiso d D 1 . .
H H2N 0.6859(14) 0.1909(14) 0.8089(16) 0.048 Uiso d D 1 . .
N N2 0.52506(13) 0.60582(14) 0.64115(10) 0.0277(4) Uani d D 1 . .
H H3N 0.4698(9) 0.5961(19) 0.6277(15) 0.033 Uiso d D 1 . .
N N3 0.67129(12) 0.61923(13) 0.60236(10) 0.0258(4) Uani d . 1 . .
N N4 0.55167(12) 0.62139(13) 0.51621(10) 0.0249(4) Uani d . 1 . .
C C1 0.68116(15) 0.32487(17) 0.78271(12) 0.0296(5) Uani d . 1 . .
C C2 0.72999(15) 0.40339(17) 0.75643(12) 0.0289(5) Uani d . 1 . .
H H2 0.7915 0.3965 0.7487 0.035 Uiso calc R 1 . .
C C3 0.69052(15) 0.49023(17) 0.74168(12) 0.0279(5) Uani d . 1 . .
H H3 0.7246 0.5424 0.7241 0.033 Uiso calc R 1 . .
C C4 0.59970(14) 0.50071(16) 0.75289(12) 0.0254(4) Uani d . 1 . .
C C5 0.55028(15) 0.42415(17) 0.78067(12) 0.0292(5) Uani d . 1 . .
H H5 0.4889 0.4315 0.7889 0.035 Uiso calc R 1 . .
C C6 0.59063(16) 0.33828(17) 0.79608(13) 0.0317(5) Uani d . 1 . .
H H6 0.5569 0.2873 0.8160 0.038 Uiso calc R 1 . .
C C7 0.58666(14) 0.61564(15) 0.58457(12) 0.0241(4) Uani d . 1 . .
C C8 0.72783(15) 0.63113(16) 0.54554(13) 0.0277(5) Uani d . 1 . .
C C9 0.69815(16) 0.63989(17) 0.47292(13) 0.0307(5) Uani d . 1 . .
H H9 0.7385 0.6494 0.4333 0.037 Uiso calc R 1 . .
C C10 0.60877(15) 0.63456(16) 0.45948(12) 0.0276(5) Uani d . 1 . .
C C11 0.82379(15) 0.63460(18) 0.56559(14) 0.0342(5) Uani d . 1 . .
H H11A 0.8301 0.6532 0.6178 0.051 Uiso calc R 1 . .
H H11B 0.8538 0.6814 0.5340 0.051 Uiso calc R 1 . .
H H11C 0.8501 0.5715 0.5581 0.051 Uiso calc R 1 . .
C C12 0.57027(17) 0.64250(19) 0.38306(13) 0.0358(5) Uani d . 1 . .
H H12A 0.5063 0.6351 0.3858 0.054 Uiso calc R 1 . .
H H12B 0.5949 0.5924 0.3513 0.054 Uiso calc R 1 . .
H H12C 0.5845 0.7052 0.3621 0.054 Uiso calc R 1 . .
C C13 0.23390(14) 0.60650(15) 0.51020(12) 0.0253(4) Uani d . 1 . .
C C14 0.21086(15) 0.63324(16) 0.43783(12) 0.0268(4) Uani d . 1 . .
H H14 0.2553 0.6452 0.4019 0.032 Uiso calc R 1 . .
C C15 0.12273(15) 0.64217(17) 0.41883(13) 0.0300(5) Uani d . 1 . .
H H15 0.1069 0.6609 0.3700 0.036 Uiso calc R 1 . .
C C16 0.05768(16) 0.62377(17) 0.47104(14) 0.0320(5) Uani d . 1 . .
H H16 -0.0025 0.6294 0.4576 0.038 Uiso calc R 1 . .
C C17 0.08033(16) 0.59699(18) 0.54334(14) 0.0329(5) Uani d . 1 . .
H H17 0.0358 0.5848 0.5791 0.039 Uiso calc R 1 . .
C C18 0.16840(16) 0.58838(17) 0.56251(13) 0.0301(5) Uani d . 1 . .
H H18 0.1841 0.5700 0.6115 0.036 Uiso calc R 1 . .
C C19 0.32779(15) 0.60083(15) 0.53280(12) 0.0262(4) Uani d . 1 . .

loop_
_atom_site_aniso_label
_atom_site_aniso_U_11
_atom_site_aniso_U_22
_atom_site_aniso_U_33
_atom_site_aniso_U_12
_atom_site_aniso_U_13
_atom_site_aniso_U_23
S1 0.0240(3) 0.0291(3) 0.0240(3) 0.0018(2) -0.00015(18) -0.00016(19)
O1 0.0319(9) 0.0304(8) 0.0346(8) -0.0011(7) -0.0027(7) -0.0038(7)
O2 0.0234(8) 0.0397(10) 0.0299(8) 0.0061(7) 0.0035(6) 0.0030(7)
O3 0.0270(8) 0.0375(9) 0.0268(8) -0.0004(7) -0.0025(6) 0.0013(7)
O4 0.0222(8) 0.0476(10) 0.0303(8) 0.0011(7) -0.0003(6) 0.0051(7)
N1 0.0340(11) 0.0322(11) 0.0544(13) 0.0047(9) 0.0073(10) 0.0061(10)
N2 0.0212(9) 0.0359(10) 0.0259(9) -0.0016(8) -0.0031(7) 0.0042(7)
N3 0.0224(9) 0.0256(9) 0.0294(9) -0.0004(7) 0.0004(7) 0.0013(7)
N4 0.0263(9) 0.0235(9) 0.0249(9) -0.0001(7) 0.0007(7) 0.0027(7)
C1 0.0294(11) 0.0307(11) 0.0288(10) 0.0018(9) -0.0012(9) -0.0004(9)
C2 0.0226(10) 0.0366(12) 0.0275(10) 0.0012(9) -0.0010(8) 0.0002(9)
C3 0.0240(10) 0.0329(11) 0.0266(10) -0.0035(9) -0.0011(8) 0.0022(9)
C4 0.0263(11) 0.0276(10) 0.0225(9) 0.0005(9) -0.0015(8) -0.0013(8)
C5 0.0245(11) 0.0336(12) 0.0295(10) -0.0020(9) 0.0017(8) -0.0014(9)
C6 0.0284(11) 0.0303(12) 0.0363(12) -0.0040(9) 0.0020(9) 0.0014(9)
C7 0.0232(10) 0.0223(10) 0.0269(10) -0.0009(8) -0.0009(8) 0.0016(8)
C8 0.0244(10) 0.0233(10) 0.0354(11) -0.0019(9) 0.0027(9) -0.0003(9)
C9 0.0298(11) 0.0310(11) 0.0311(11) -0.0032(9) 0.0070(9) 0.0021(9)
C10 0.0302(11) 0.0241(10) 0.0285(10) 0.0000(9) 0.0015(8) 0.0006(8)
C11 0.0239(11) 0.0374(13) 0.0413(13) -0.0013(10) 0.0009(9) 0.0018(10)
C12 0.0367(12) 0.0425(14) 0.0280(11) -0.0014(11) 0.0012(10) 0.0046(10)
C13 0.0251(10) 0.0227(10) 0.0281(10) 0.0014(8) -0.0019(8) -0.0029(8)
C14 0.0273(11) 0.0262(10) 0.0270(10) -0.0008(9) 0.0000(8) -0.0008(8)
C15 0.0298(11) 0.0294(11) 0.0308(11) -0.0012(9) -0.0075(9) -0.0019(9)
C16 0.0260(11) 0.0348(12) 0.0353(12) 0.0010(9) -0.0030(9) -0.0028(10)
C17 0.0253(11) 0.0388(13) 0.0346(12) -0.0002(10) 0.0016(9) 0.0009(10)
C18 0.0291(11) 0.0331(12) 0.0281(11) -0.0007(9) -0.0012(9) 0.0008(9)
C19 0.0264(11) 0.0242(10) 0.0280(10) 0.0002(8) -0.0015(8) -0.0006(8)

loop_
_atom_type_symbol
_atom_type_description
_atom_type_scat_dispersion_real
_atom_type_scat_dispersion_imag
_atom_type_scat_source
C C 0.0033 0.0016 'International Tables Vol C Tables 4.2.6.8 and 6.1.1.4'
H H 0.0000 0.0000 'International Tables Vol C Tables 4.2.6.8 and 6.1.1.4'
N N 0.0061 0.0033 'International Tables Vol C Tables 4.2.6.8 and 6.1.1.4'
O O 0.0106 0.0060 'International Tables Vol C Tables 4.2.6.8 and 6.1.1.4'
S S 0.1246 0.1234 'International Tables Vol C Tables 4.2.6.8 and 6.1.1.4'

loop_
_geom_angle_atom_site_label_1
_geom_angle_atom_site_label_2
_geom_angle_atom_site_label_3
_geom_angle_site_symmetry_1
_geom_angle_site_symmetry_3
_geom_angle
_geom_angle_publ_flag
O1 S1 O2 . . 119.14(10) ?
O1 S1 N2 . . 108.07(10) ?
O2 S1 N2 . . 102.86(10) ?
O1 S1 C4 . . 109.78(11) ?
O2 S1 C4 . . 108.84(10) ?
N2 S1 C4 . . 107.40(10) ?
C19 O4 H4O . . 115(2) ?
C1 N1 H1N . . 120.3(18) ?
C1 N1 H2N . . 117.5(18) ?
H1N N1 H2N . . 117.9(14) ?
C7 N2 S1 . . 126.54(16) ?
C7 N2 H3N . . 117.0(18) ?
S1 N2 H3N . . 116.4(18) ?
C7 N3 C8 . . 116.1(2) ?
C7 N4 C10 . . 116.50(19) ?
N1 C1 C2 . . 121.3(2) ?
N1 C1 C6 . . 120.8(2) ?
C2 C1 C6 . . 117.9(2) ?
C3 C2 C1 . . 121.5(2) ?
C3 C2 H2 . . 119.2 ?
C1 C2 H2 . . 119.2 ?
C2 C3 C4 . . 119.4(2) ?
C2 C3 H3 . . 120.3 ?
C4 C3 H3 . . 120.3 ?
C5 C4 C3 . . 119.9(2) ?
C5 C4 S1 . . 118.40(17) ?
C3 C4 S1 . . 121.66(17) ?
C6 C5 C4 . . 120.1(2) ?
C6 C5 H5 . . 120.0 ?
C4 C5 H5 . . 120.0 ?
C5 C6 C1 . . 121.1(2) ?
C5 C6 H6 . . 119.5 ?
C1 C6 H6 . . 119.5 ?
N3 C7 N4 . . 127.1(2) ?
N3 C7 N2 . . 118.66(19) ?
N4 C7 N2 . . 114.27(19) ?
N3 C8 C9 . . 121.3(2) ?
N3 C8 C11 . . 116.1(2) ?
C9 C8 C11 . . 122.6(2) ?
C10 C9 C8 . . 118.6(2) ?
C10 C9 H9 . . 120.7 ?
C8 C9 H9 . . 120.7 ?
N4 C10 C9 . . 120.4(2) ?
N4 C10 C12 . . 116.9(2) ?
C9 C10 C12 . . 122.7(2) ?
C8 C11 H11A . . 109.5 ?
C8 C11 H11B . . 109.5 ?
H11A C11 H11B . . 109.5 ?
C8 C11 H11C . . 109.5 ?
H11A C11 H11C . . 109.5 ?
H11B C11 H11C . . 109.5 ?
C10 C12 H12A . . 109.5 ?
C10 C12 H12B . . 109.5 ?
H12A C12 H12B . . 109.5 ?
C10 C12 H12C . . 109.5 ?
H12A C12 H12C . . 109.5 ?
H12B C12 H12C . . 109.5 ?
C18 C13 C14 . . 119.9(2) ?
C18 C13 C19 . . 119.4(2) ?
C14 C13 C19 . . 120.6(2) ?
C15 C14 C13 . . 119.7(2) ?
C15 C14 H14 . . 120.2 ?
C13 C14 H14 . . 120.2 ?
C14 C15 C16 . . 120.2(2) ?
C14 C15 H15 . . 119.9 ?
C16 C15 H15 . . 119.9 ?
C15 C16 C17 . . 120.3(2) ?
C15 C16 H16 . . 119.8 ?
C17 C16 H16 . . 119.8 ?
C18 C17 C16 . . 119.5(2) ?
C18 C17 H17 . . 120.2 ?
C16 C17 H17 . . 120.2 ?
C17 C18 C13 . . 120.3(2) ?
C17 C18 H18 . . 119.8 ?
C13 C18 H18 . . 119.8 ?
O3 C19 O4 . . 123.3(2) ?
O3 C19 C13 . . 122.3(2) ?
O4 C19 C13 . . 114.41(19) ?

loop_
_geom_bond_atom_site_label_1
_geom_bond_atom_site_label_2
_geom_bond_site_symmetry_2
_geom_bond_distance
_geom_bond_publ_flag
S1 O1 . 1.4358(18) ?
S1 O2 . 1.4375(17) ?
S1 N2 . 1.652(2) ?
S1 C4 . 1.747(2) ?
O3 C19 . 1.232(3) ?
O4 C19 . 1.313(3) ?
O4 H4O . 0.848(10) ?
N1 C1 . 1.364(3) ?
N1 H1N . 0.889(9) ?
N1 H2N . 0.88(2) ?
N2 C7 . 1.391(3) ?
N2 H3N . 0.886(10) ?
N3 C7 . 1.327(3) ?
N3 C8 . 1.347(3) ?
N4 C7 . 1.344(3) ?
N4 C10 . 1.353(3) ?
C1 C2 . 1.409(3) ?
C1 C6 . 1.410(3) ?
C2 C3 . 1.382(3) ?
C2 H2 . 0.9500 ?
C3 C4 . 1.403(3) ?
C3 H3 . 0.9500 ?
C4 C5 . 1.402(3) ?
C5 C6 . 1.378(3) ?
C5 H5 . 0.9500 ?
C6 H6 . 0.9500 ?
C8 C9 . 1.389(3) ?
C8 C11 . 1.504(3) ?
C9 C10 . 1.382(3) ?
C9 H9 . 0.9500 ?
C10 C12 . 1.500(3) ?
C11 H11A . 0.9800 ?
C11 H11B . 0.9800 ?
C11 H11C . 0.9800 ?
C12 H12A . 0.9800 ?
C12 H12B . 0.9800 ?
C12 H12C . 0.9800 ?
C13 C18 . 1.394(3) ?
C13 C14 . 1.401(3) ?
C13 C19 . 1.486(3) ?
C14 C15 . 1.388(3) ?
C14 H14 . 0.9500 ?
C15 C16 . 1.389(3) ?
C15 H15 . 0.9500 ?
C16 C17 . 1.398(3) ?
C16 H16 . 0.9500 ?
C17 C18 . 1.388(3) ?
C17 H17 . 0.9500 ?
C18 H18 . 0.9500 ?

loop_
_geom_hbond_atom_site_label_D
_geom_hbond_atom_site_label_H
_geom_hbond_atom_site_label_A
_geom_hbond_site_symmetry_A
_geom_hbond_distance_DH
_geom_hbond_distance_HA
_geom_hbond_distance_DA
_geom_hbond_angle_DHA
O4 H4o N4 1_555 0.847(16) 1.793(16) 2.639(3) 177(3)
N2 H3n O3 1_555 0.885(15) 1.904(16) 2.787(3) 176(3)
N1 H1n O1 6_755 0.889(18) 2.068(18) 2.952(3) 173(3)
N1 H2n O3 3_646 0.88(2) 2.31(3) 3.073(3) 144(2)
C12 H12c O1 7_575 0.98 2.58 3.455(3) 149
C11 H11c Cg1 5_666 0.98 2.76 3.672(3) 155

loop_
_geom_torsion_atom_site_label_1
_geom_torsion_atom_site_label_2
_geom_torsion_atom_site_label_3
_geom_torsion_atom_site_label_4
_geom_torsion_site_symmetry_1
_geom_torsion_site_symmetry_2
_geom_torsion_site_symmetry_3
_geom_torsion_site_symmetry_4
_geom_torsion
_geom_torsion_publ_flag
O1 S1 N2 C7 . . . . 47.5(2) ?
O2 S1 N2 C7 . . . . 174.35(18) ?
C4 S1 N2 C7 . . . . -70.9(2) ?
N1 C1 C2 C3 . . . . 179.8(2) ?
C6 C1 C2 C3 . . . . -2.1(3) ?
C1 C2 C3 C4 . . . . -0.2(3) ?
C2 C3 C4 C5 . . . . 1.7(3) ?
C2 C3 C4 S1 . . . . -177.03(17) ?
O1 S1 C4 C5 . . . . 145.66(18) ?
O2 S1 C4 C5 . . . . 13.6(2) ?
N2 S1 C4 C5 . . . . -97.07(19) ?
O1 S1 C4 C3 . . . . -35.6(2) ?
O2 S1 C4 C3 . . . . -167.67(17) ?
N2 S1 C4 C3 . . . . 81.6(2) ?
C3 C4 C5 C6 . . . . -0.8(3) ?
S1 C4 C5 C6 . . . . 177.91(17) ?
C4 C5 C6 C1 . . . . -1.5(4) ?
N1 C1 C6 C5 . . . . -179.0(2) ?
C2 C1 C6 C5 . . . . 3.0(3) ?
C8 N3 C7 N4 . . . . 0.9(3) ?
C8 N3 C7 N2 . . . . -178.43(19) ?
C10 N4 C7 N3 . . . . -1.7(3) ?
C10 N4 C7 N2 . . . . 177.64(19) ?
S1 N2 C7 N3 . . . . 5.5(3) ?
S1 N2 C7 N4 . . . . -173.94(16) ?
C7 N3 C8 C9 . . . . 0.6(3) ?
C7 N3 C8 C11 . . . . -179.64(19) ?
N3 C8 C9 C10 . . . . -1.1(3) ?
C11 C8 C9 C10 . . . . 179.1(2) ?
C7 N4 C10 C9 . . . . 1.1(3) ?
C7 N4 C10 C12 . . . . -179.1(2) ?
C8 C9 C10 N4 . . . . 0.2(3) ?
C8 C9 C10 C12 . . . . -179.6(2) ?
C18 C13 C14 C15 . . . . 0.5(3) ?
C19 C13 C14 C15 . . . . -177.2(2) ?
C13 C14 C15 C16 . . . . -0.6(3) ?
C14 C15 C16 C17 . . . . 0.6(4) ?
C15 C16 C17 C18 . . . . -0.4(4) ?
C16 C17 C18 C13 . . . . 0.2(4) ?
C14 C13 C18 C17 . . . . -0.2(3) ?
C19 C13 C18 C17 . . . . 177.4(2) ?
C18 C13 C19 O3 . . . . -3.6(3) ?
C14 C13 C19 O3 . . . . 174.0(2) ?
C18 C13 C19 O4 . . . . 177.3(2) ?
C14 C13 C19 O4 . . . . -5.1(3) ?

loop_
_cod_related_entry_id
_cod_related_entry_database
_cod_related_entry_code
1 ChemSpider 30656254
